data_1526441
loop_
_publ_author_name
'Sangaletti, L.'
'Depero, L.E.'
'Allieri, B.'
'Nunziante, P.'
'Traversa, E.'

_publ_section_title
;
 An X-ray study of the trimetallic Lax Sm1-x Fe O3 orthoferrites
;
_journal_name_full 'Journal of the European Ceramic Society'
_journal_page_first 719
_journal_page_last 726
_journal_volume 21
_journal_year 2001
_chemical_formula_sum 'Fe O3 Sm'
_chemical_name_systematic 'Sm Fe O3'
_space_group_IT_number 62
_symmetry_space_group_name_Hall '-P 2c 2ab'
_symmetry_space_group_name_H-M 'P b n m'
_cell_angle_alpha 90
_cell_angle_beta 90
_cell_angle_gamma 90
_cell_formula_units_Z 4
_cell_length_a 5.3978
_cell_length_b 5.5917
_cell_length_c 7.7059
_cell_volume 232.586
_citation_journal_id_ASTM JECSER
_cod_data_source_file Sangaletti_JECSER_2001_1489.cif
_cod_data_source_block Fe1O3Sm1
_cod_original_cell_volume 232.5862
_cod_original_sg_symbol_Hall '-P 2ac 2n (z,x,y)'
_cod_original_formula_sum 'Fe1 O3 Sm1'
_cod_database_code 1526441

loop_
_symmetry_equiv_pos_as_xyz
x,y,z
x+1/2,-y+1/2,-z
-x+1/2,y+1/2,-z+1/2
-x,-y,z+1/2
-x,-y,-z
-x-1/2,y-1/2,z
x-1/2,-y-1/2,z-1/2
x,y,-z-1/2

loop_
_atom_site_label
_atom_site_type_symbol
_atom_site_fract_x
_atom_site_fract_y
_atom_site_fract_z
_atom_site_occupancy
_atom_site_U_iso_or_equiv
Fe1 Fe+3 0 0.5 0 1 0.0
Sm1 Sm+3 0.9853 0.0555 0.25 1 0.0
O1 O-2 0.697 0.301 0.045 1 0.0
O2 O-2 0.092 0.474 0.25 1 0.0
